data_2225586
loop_
_publ_author_name
'Song, Xiang-Hua'
'Feng, Mei-Li'
'Wang, Kai'
'Li, Yu-Feng'
'Zhu, Hong-Jun'

_publ_section_title
;
 (Methylenedinitrilo)tetraacetonitrile
;
_journal_coeditor_code IM2179
_journal_issue 4
_journal_name_full 'Acta Crystallographica Section E'
_journal_page_first o785
_journal_paper_doi 10.1107/S160053681000824X
_journal_volume 66
_journal_year 2010
_chemical_formula_iupac 'C9 H10 N6'
_chemical_formula_moiety 'C9 H10 N6'
_chemical_formula_sum 'C9 H10 N6'
_chemical_formula_weight 202.23
_chemical_name_systematic
;
(Methylenedinitrilo)tetraacetonitrile
;
_space_group_IT_number 14
_symmetry_cell_setting monoclinic
_symmetry_space_group_name_Hall '-P 2yn'
_symmetry_space_group_name_H-M 'P 1 21/n 1'
_atom_sites_solution_hydrogens geom
_atom_sites_solution_primary direct
_atom_sites_solution_secondary difmap
_audit_creation_method SHELXL-97
_cell_angle_alpha 90.00
_cell_angle_beta 105.88(3)
_cell_angle_gamma 90.00
_cell_formula_units_Z 4
_cell_length_a 6.7430(10)
_cell_length_b 15.984(3)
_cell_length_c 10.610(2)
_cell_measurement_reflns_used 25
_cell_measurement_temperature 293(2)
_cell_measurement_theta_max 13
_cell_measurement_theta_min 10
_cell_volume 1099.9(4)
_computing_cell_refinement 'CAD-4 EXPRESS (Enraf--Nonius, 1994)'
_computing_data_collection 'CAD-4 EXPRESS (Enraf--Nonius, 1994)'
_computing_data_reduction 'XCAD4 (Harms & Wocadlo,1995)'
_computing_molecular_graphics 'SHELXTL (Sheldrick, 2008)'
_computing_publication_material 'SHELXTL (Sheldrick, 2008)'
_computing_structure_refinement 'SHELXL97 (Sheldrick, 2008)'
_computing_structure_solution 'SHELXS97 (Sheldrick, 2008)'
_diffrn_ambient_temperature 293(2)
_diffrn_measured_fraction_theta_full 1.000
_diffrn_measured_fraction_theta_max 1.000
_diffrn_measurement_device_type 'Enraf--Nonius CAD-4'
_diffrn_measurement_method \w/2\q
_diffrn_radiation_monochromator graphite
_diffrn_radiation_source 'fine-focus sealed tube'
_diffrn_radiation_type MoK\a
_diffrn_radiation_wavelength 0.71073
_diffrn_reflns_av_R_equivalents 0.0163
_diffrn_reflns_av_sigmaI/netI 0.0385
_diffrn_reflns_limit_h_max 8
_diffrn_reflns_limit_h_min 0
_diffrn_reflns_limit_k_max 19
_diffrn_reflns_limit_k_min 0
_diffrn_reflns_limit_l_max 12
_diffrn_reflns_limit_l_min -12
_diffrn_reflns_number 2167
_diffrn_reflns_theta_full 25.27
_diffrn_reflns_theta_max 25.27
_diffrn_reflns_theta_min 2.37
_diffrn_standards_decay_% 1
_diffrn_standards_interval_count 200
_diffrn_standards_interval_time 120
_diffrn_standards_number 3
_exptl_absorpt_coefficient_mu 0.083
_exptl_absorpt_correction_T_max 0.9918
_exptl_absorpt_correction_T_min 0.9756
_exptl_absorpt_correction_type psi-scan
_exptl_absorpt_process_details '(North <i>et al.</i>,  1968)'
_exptl_crystal_colour colorless
_exptl_crystal_density_diffrn 1.221
_exptl_crystal_density_method 'not measured'
_exptl_crystal_description block
_exptl_crystal_F_000 424
_exptl_crystal_size_max 0.30
_exptl_crystal_size_mid 0.20
_exptl_crystal_size_min 0.10
_refine_diff_density_max 0.131
_refine_diff_density_min -0.139
_refine_ls_extinction_coef 0.112(10)
_refine_ls_extinction_expression Fc^*^=kFc[1+0.001xFc^2^\l^3^/sin(2\q)]^-1/4^
_refine_ls_extinction_method 'SHELXL97 (Sheldrick, 2008)'
_refine_ls_goodness_of_fit_ref 1.000
_refine_ls_hydrogen_treatment constr
_refine_ls_matrix_type full
_refine_ls_number_parameters 137
_refine_ls_number_reflns 1991
_refine_ls_number_restraints 0
_refine_ls_restrained_S_all 1.000
_refine_ls_R_factor_all 0.0749
_refine_ls_R_factor_gt 0.0470
_refine_ls_shift/su_max 0.000
_refine_ls_shift/su_mean 0.000
_refine_ls_structure_factor_coef Fsqd
_refine_ls_weighting_details 'calc w=1/[\s^2^(Fo^2^)+(0.0850P)^2^+0.0000P] where P=(Fo^2^+2Fc^2^)/3'
_refine_ls_weighting_scheme calc
_refine_ls_wR_factor_gt 0.1245
_refine_ls_wR_factor_ref 0.1434
_reflns_number_gt 1396
_reflns_number_total 1991
_reflns_threshold_expression I>2\s(I)
_cod_data_source_file im2179.cif
_cod_data_source_block I
_cod_depositor_comments
;
The following automatic conversions were performed:
'_symmetry_cell_setting' value 'Monoclinic' changed to 'monoclinic'
according to '/home/saulius/struct/CIF-dictionaries/cif_core.dic'
dictionary named 'cif_core.dic' version 2.4.1 from 2010-06-29.

Automatic conversion script
Id: cif_fix_enum 1527 2010-12-29 10:47:43Z saulius 
;
_cod_original_sg_symbol_H-M 'P 21/n'
_cod_database_code 2225586
_cod_database_fobs_code 2225586

loop_
_symmetry_equiv_pos_as_xyz
'x, y, z'
'-x+1/2, y+1/2, -z+1/2'
'-x, -y, -z'
'x-1/2, -y-1/2, z-1/2'

loop_
_atom_site_type_symbol
_atom_site_label
_atom_site_fract_x
_atom_site_fract_y
_atom_site_fract_z
_atom_site_U_iso_or_equiv
_atom_site_adp_type
_atom_site_calc_flag
_atom_site_refinement_flags
_atom_site_occupancy
_atom_site_disorder_assembly
_atom_site_disorder_group
C C1 -0.0963(3) 0.70909(15) 0.4827(2) 0.0615(6) Uani d . 1 . .
N N1 -0.0281(3) 0.67348(19) 0.5772(2) 0.1033(9) Uani d . 1 . .
C C2 -0.1891(3) 0.75550(13) 0.3610(2) 0.0500(5) Uani d . 1 . .
H H2A -0.2811 0.7179 0.3005 0.060 Uiso calc R 1 . .
H H2B -0.2727 0.8002 0.3813 0.060 Uiso calc R 1 . .
N N2 0.3724(3) 0.66055(14) 0.3957(2) 0.0783(7) Uani d . 1 . .
C C3 0.2363(3) 0.69176(13) 0.3233(2) 0.0528(6) Uani d . 1 . .
N N3 -0.2530(3) 1.06022(13) 0.3005(2) 0.0812(7) Uani d . 1 . .
C C4 0.0600(3) 0.73457(12) 0.23192(19) 0.0472(5) Uani d . 1 . .
H H4A 0.1101 0.7652 0.1679 0.057 Uiso calc R 1 . .
H H4B -0.0362 0.6926 0.1851 0.057 Uiso calc R 1 . .
N N4 0.3020(3) 1.08661(11) 0.45391(19) 0.0650(6) Uani d . 1 . .
N N5 -0.0489(2) 0.79180(9) 0.29447(15) 0.0444(4) Uani d . 1 . .
C C5 -0.1757(3) 1.01621(13) 0.2444(2) 0.0563(6) Uani d . 1 . .
N N6 0.1060(2) 0.91629(9) 0.25246(15) 0.0451(4) Uani d . 1 . .
C C6 -0.0768(3) 0.95691(13) 0.1736(2) 0.0560(6) Uani d . 1 . .
H H6A -0.1765 0.9142 0.1338 0.067 Uiso calc R 1 . .
H H6B -0.0411 0.9868 0.1032 0.067 Uiso calc R 1 . .
C C7 0.2980(3) 1.03432(12) 0.3814(2) 0.0480(5) Uani d . 1 . .
C C8 0.2920(3) 0.96600(12) 0.2853(2) 0.0555(6) Uani d . 1 . .
H H8A 0.3094 0.9905 0.2053 0.067 Uiso calc R 1 . .
H H8B 0.4083 0.9292 0.3202 0.067 Uiso calc R 1 . .
C C9 0.0716(3) 0.86329(11) 0.35568(18) 0.0457(5) Uani d . 1 . .
H H9A 0.2025 0.8449 0.4129 0.055 Uiso calc R 1 . .
H H9B -0.0018 0.8941 0.4076 0.055 Uiso calc R 1 . .

loop_
_atom_site_aniso_label
_atom_site_aniso_U_11
_atom_site_aniso_U_22
_atom_site_aniso_U_33
_atom_site_aniso_U_12
_atom_site_aniso_U_13
_atom_site_aniso_U_23
C1 0.0474(12) 0.0761(15) 0.0674(15) 0.0003(11) 0.0266(11) 0.0082(13)
N1 0.0719(15) 0.150(2) 0.0938(17) 0.0147(15) 0.0319(13) 0.0500(17)
C2 0.0450(11) 0.0465(11) 0.0627(12) 0.0006(9) 0.0219(10) 0.0000(9)
N2 0.0670(13) 0.0839(15) 0.0872(15) 0.0192(12) 0.0263(12) 0.0043(12)
C3 0.0534(13) 0.0451(11) 0.0675(13) 0.0022(10) 0.0292(11) -0.0072(10)
N3 0.0713(14) 0.0637(13) 0.1181(18) 0.0208(11) 0.0419(13) 0.0157(12)
C4 0.0527(11) 0.0397(10) 0.0530(11) -0.0015(9) 0.0210(10) -0.0084(9)
N4 0.0758(13) 0.0522(11) 0.0720(12) -0.0069(10) 0.0287(10) -0.0107(10)
N5 0.0462(9) 0.0358(8) 0.0559(9) -0.0021(7) 0.0218(8) -0.0058(7)
C5 0.0470(12) 0.0459(12) 0.0764(15) 0.0039(10) 0.0176(11) 0.0155(11)
N6 0.0438(9) 0.0388(8) 0.0552(9) -0.0052(7) 0.0176(7) -0.0047(7)
C6 0.0596(13) 0.0518(12) 0.0559(12) -0.0032(10) 0.0148(10) 0.0026(10)
C7 0.0479(12) 0.0408(11) 0.0590(12) -0.0067(9) 0.0210(10) -0.0010(9)
C8 0.0529(13) 0.0479(11) 0.0733(14) -0.0092(10) 0.0303(11) -0.0149(10)
C9 0.0514(11) 0.0352(10) 0.0510(11) 0.0026(9) 0.0151(9) -0.0056(8)

loop_
_atom_type_symbol
_atom_type_description
_atom_type_scat_dispersion_real
_atom_type_scat_dispersion_imag
_atom_type_scat_source
C C 0.0033 0.0016 'International Tables Vol C Tables 4.2.6.8 and 6.1.1.4'
H H 0.0000 0.0000 'International Tables Vol C Tables 4.2.6.8 and 6.1.1.4'
N N 0.0061 0.0033 'International Tables Vol C Tables 4.2.6.8 and 6.1.1.4'

loop_
_geom_angle_atom_site_label_1
_geom_angle_atom_site_label_2
_geom_angle_atom_site_label_3
_geom_angle_site_symmetry_1
_geom_angle_site_symmetry_3
_geom_angle
_geom_angle_publ_flag
N1 C1 C2 . . 178.7(2) ?
N5 C2 C1 . . 116.91(16) ?
N5 C2 H2A . . 108.1 ?
C1 C2 H2A . . 108.1 ?
N5 C2 H2B . . 108.1 ?
C1 C2 H2B . . 108.1 ?
H2A C2 H2B . . 107.3 ?
N2 C3 C4 . . 178.2(2) ?
N5 C4 C3 . . 114.24(16) ?
N5 C4 H4A . . 108.7 ?
C3 C4 H4A . . 108.7 ?
N5 C4 H4B . . 108.7 ?
C3 C4 H4B . . 108.7 ?
H4A C4 H4B . . 107.6 ?
C4 N5 C2 . . 116.91(15) ?
C4 N5 C9 . . 114.36(14) ?
C2 N5 C9 . . 117.30(15) ?
N3 C5 C6 . . 178.4(2) ?
C6 N6 C8 . . 116.11(16) ?
C6 N6 C9 . . 114.43(15) ?
C8 N6 C9 . . 116.50(16) ?
N6 C6 C5 . . 115.26(17) ?
N6 C6 H6A . . 108.5 ?
C5 C6 H6A . . 108.5 ?
N6 C6 H6B . . 108.5 ?
C5 C6 H6B . . 108.5 ?
H6A C6 H6B . . 107.5 ?
N4 C7 C8 . . 179.6(2) ?
N6 C8 C7 . . 115.34(16) ?
N6 C8 H8A . . 108.4 ?
C7 C8 H8A . . 108.4 ?
N6 C8 H8B . . 108.4 ?
C7 C8 H8B . . 108.4 ?
H8A C8 H8B . . 107.5 ?
N5 C9 N6 . . 107.91(14) ?
N5 C9 H9A . . 110.1 ?
N6 C9 H9A . . 110.1 ?
N5 C9 H9B . . 110.1 ?
N6 C9 H9B . . 110.1 ?
H9A C9 H9B . . 108.4 ?

loop_
_geom_bond_atom_site_label_1
_geom_bond_atom_site_label_2
_geom_bond_site_symmetry_2
_geom_bond_distance
_geom_bond_publ_flag
C1 N1 . 1.135(3) ?
C1 C2 . 1.472(3) ?
C2 N5 . 1.447(2) ?
C2 H2A . 0.9700 ?
C2 H2B . 0.9700 ?
N2 C3 . 1.138(3) ?
C3 C4 . 1.480(3) ?
N3 C5 . 1.136(3) ?
C4 N5 . 1.443(2) ?
C4 H4A . 0.9700 ?
C4 H4B . 0.9700 ?
N4 C7 . 1.132(2) ?
N5 C9 . 1.449(2) ?
C5 C6 . 1.478(3) ?
N6 C6 . 1.441(2) ?
N6 C8 . 1.445(2) ?
N6 C9 . 1.452(2) ?
C6 H6A . 0.9700 ?
C6 H6B . 0.9700 ?
C7 C8 . 1.487(3) ?
C8 H8A . 0.9700 ?
C8 H8B . 0.9700 ?
C9 H9A . 0.9700 ?
C9 H9B . 0.9700 ?

loop_
_geom_hbond_atom_site_label_D
_geom_hbond_atom_site_label_H
_geom_hbond_atom_site_label_A
_geom_hbond_site_symmetry_A
_geom_hbond_distance_DH
_geom_hbond_distance_HA
_geom_hbond_distance_DA
_geom_hbond_angle_DHA
_geom_hbond_publ_flag
C2 H2B N4 3_576 0.9700 2.5600 3.409(3) 146.00 yes
C4 H4B N3 2_445 0.9700 2.5800 3.432(3) 147.00 yes

loop_
_geom_torsion_atom_site_label_1
_geom_torsion_atom_site_label_2
_geom_torsion_atom_site_label_3
_geom_torsion_atom_site_label_4
_geom_torsion_site_symmetry_1
_geom_torsion_site_symmetry_2
_geom_torsion_site_symmetry_3
_geom_torsion_site_symmetry_4
_geom_torsion
_geom_torsion_publ_flag
N1 C1 C2 N5 . . . . 160(12) ?
N2 C3 C4 N5 . . . . -26(7) ?
C3 C4 N5 C2 . . . . -77.5(2) ?
C3 C4 N5 C9 . . . . 65.1(2) ?
C1 C2 N5 C4 . . . . 70.3(2) ?
C1 C2 N5 C9 . . . . -71.2(2) ?
C8 N6 C6 C5 . . . . -77.2(2) ?
C9 N6 C6 C5 . . . . 63.0(2) ?
N3 C5 C6 N6 . . . . -68(9) ?
C6 N6 C8 C7 . . . . 71.1(2) ?
C9 N6 C8 C7 . . . . -68.2(2) ?
N4 C7 C8 N6 . . . . -9E1(3) ?
C4 N5 C9 N6 . . . . 69.05(19) ?
C2 N5 C9 N6 . . . . -148.50(16) ?
C6 N6 C9 N5 . . . . 68.47(19) ?
C8 N6 C9 N5 . . . . -151.47(15) ?

loop_
_cod_related_entry_id
_cod_related_entry_database
_cod_related_entry_code
1 ChemSpider 192231
